data_4066890
loop_
_publ_author_name
'Ionkin, Alex S.'
'Marshall, William J.'
'Fish, Brian M.'
'Howe, Laurie A.'

_publ_section_title
;
 Fragmentation of an N-Substituted One-Coordinate Phosphorus
 (Phosphaalkyne): Plausible Generation of Monovalent Phosphorus
 Species&#x2020;
;
_journal_issue 18
_journal_name_full Organometallics
_journal_page_first 4154
_journal_paper_doi 10.1021/om100691g
_journal_volume 29
_journal_year 2010
_chemical_formula_sum 'C103 H172 Cs3 N4 O7 P5'
_chemical_formula_weight 2132.03
_chemical_name_systematic
; 
 ? 
;
_space_group_IT_number 15
_symmetry_cell_setting monoclinic
_symmetry_space_group_name_Hall '-C 2yc'
_symmetry_space_group_name_H-M 'C 1 2/c 1'
_atom_sites_solution_hydrogens geom
_atom_sites_solution_primary direct
_atom_sites_solution_secondary difmap
_audit_creation_method SHELXL-97
_cell_angle_alpha 90.00
_cell_angle_beta 107.523(3)
_cell_angle_gamma 90.00
_cell_formula_units_Z 8
_cell_length_a 60.210(8)
_cell_length_b 10.9354(16)
_cell_length_c 35.649(4)
_cell_measurement_reflns_used 9586
_cell_measurement_temperature 293(2)
_cell_measurement_theta_max 21.40
_cell_measurement_theta_min 2.19
_cell_volume 22383(5)
_computing_cell_refinement 'Bruker SAINT'
_computing_data_collection 'Bruker APEX2'
_computing_data_reduction 'Bruker SAINT'
_computing_molecular_graphics 'Bruker SHELXTL'
_computing_publication_material 'Bruker SHELXTL'
_computing_structure_refinement 'SHELXL-97 (Sheldrick, 2008)'
_computing_structure_solution 'SHELXS-97 (Sheldrick, 2008)'
_diffrn_ambient_temperature 293(2)
_diffrn_measured_fraction_theta_full 0.998
_diffrn_measured_fraction_theta_max 0.998
_diffrn_measurement_device_type 'Bruker APEX-II CCD'
_diffrn_measurement_method '\f and \w scans'
_diffrn_radiation_monochromator graphite
_diffrn_radiation_source 'fine-focus sealed tube'
_diffrn_radiation_type MoK\a
_diffrn_radiation_wavelength 0.71073
_diffrn_reflns_av_R_equivalents 0.0934
_diffrn_reflns_av_sigmaI/netI 0.0674
_diffrn_reflns_limit_h_max 70
_diffrn_reflns_limit_h_min -70
_diffrn_reflns_limit_k_max 12
_diffrn_reflns_limit_k_min -12
_diffrn_reflns_limit_l_max 41
_diffrn_reflns_limit_l_min -41
_diffrn_reflns_number 112183
_diffrn_reflns_theta_full 24.77
_diffrn_reflns_theta_max 24.77
_diffrn_reflns_theta_min 1.42
_exptl_absorpt_coefficient_mu 1.093
_exptl_absorpt_correction_type none
_exptl_crystal_colour colourless
_exptl_crystal_density_diffrn 1.265
_exptl_crystal_density_method 'not measured'
_exptl_crystal_description prism
_exptl_crystal_F_000 8911
_exptl_crystal_size_max 0.15
_exptl_crystal_size_mid 0.10
_exptl_crystal_size_min 0.10
_refine_diff_density_max 2.783
_refine_diff_density_min -0.809
_refine_diff_density_rms 0.126
_refine_ls_extinction_method none
_refine_ls_goodness_of_fit_ref 1.229
_refine_ls_hydrogen_treatment riding
_refine_ls_matrix_type full
_refine_ls_number_parameters 1152
_refine_ls_number_reflns 19148
_refine_ls_number_restraints 115
_refine_ls_restrained_S_all 1.237
_refine_ls_R_factor_all 0.1210
_refine_ls_R_factor_gt 0.0699
_refine_ls_shift/su_max 0.001
_refine_ls_shift/su_mean 0.000
_refine_ls_structure_factor_coef Fsqd
_refine_ls_weighting_details 'calc w=1/[\s^2^(Fo^2^)+(0.0800P)^2^+15.0000P] where P=(Fo^2^+2Fc^2^)/3'
_refine_ls_weighting_scheme calc
_refine_ls_wR_factor_gt 0.1676
_refine_ls_wR_factor_ref 0.1928
_reflns_number_gt 11681
_reflns_number_total 19148
_reflns_threshold_expression >2sigma(I)
_cod_data_source_file om100691g_si_001.cif
_cod_data_source_block 09076
_cod_depositor_comments
;
The following automatic conversions were performed:

'_symmetry_cell_setting' value 'Monoclinic' changed to 'monoclinic'
according to /home/saulius/struct/CIF-dictionaries/cif_core.dic
dictionary named 'cif_core.dic' version 2.4.1 from 2010-06-29.

Automatic conversion script
Id: cif_fix_values 1715 2011-07-08 13:25:40Z adriana 
;
_cod_original_sg_symbol_H-M C2/c
_cod_database_code 4066890

loop_
_symmetry_equiv_pos_as_xyz
'x, y, z'
'-x, y, -z+1/2'
'x+1/2, y+1/2, z'
'-x+1/2, y+1/2, -z+1/2'
'-x, -y, -z'
'x, -y, z-1/2'
'-x+1/2, -y+1/2, -z'
'x+1/2, -y+1/2, z-1/2'

loop_
_atom_site_label
_atom_site_type_symbol
_atom_site_fract_x
_atom_site_fract_y
_atom_site_fract_z
_atom_site_U_iso_or_equiv
_atom_site_adp_type
_atom_site_occupancy
_atom_site_symmetry_multiplicity
_atom_site_calc_flag
_atom_site_refinement_flags
_atom_site_disorder_assembly
_atom_site_disorder_group
Cs1 Cs 0.18464(3) 0.07911(16) 0.41017(3) 0.0431(4) Uani 0.557(3) 1 d P A 3
Cs3 Cs 0.07299(3) 0.0159(2) 0.34487(4) 0.0522(4) Uani 0.557(3) 1 d P A 3
Cs2 Cs 0.17470(3) 0.0120(2) 0.40153(4) 0.0462(6) Uani 0.443(3) 1 d P A 3
Cs4 Cs 0.06433(4) 0.0751(2) 0.33774(4) 0.0449(5) Uani 0.443(3) 1 d P A 3
Cs5 Cs 0.101276(9) 0.23740(5) 0.156711(14) 0.06302(18) Uani 1 1 d . B 3
P1 P 0.12028(3) 0.16374(15) 0.49155(5) 0.0354(4) Uani 1 1 d . C 1
C1 C 0.14189(9) 0.1436(5) 0.46630(16) 0.0282(13) Uani 1 1 d . C 1
N1 N 0.16427(8) 0.1444(4) 0.47595(13) 0.0284(11) Uani 1 1 d . C 1
N2 N 0.07835(8) 0.1452(4) 0.42753(14) 0.0296(11) Uani 1 1 d . C 1
P2 P 0.12241(2) 0.10095(13) 0.41700(4) 0.0276(3) Uani 1 1 d . C 1
C2 C 0.10074(10) 0.1430(5) 0.44247(17) 0.0308(13) Uani 1 1 d . C 1
C3 C 0.14932(10) 0.1518(5) 0.30611(17) 0.0303(13) Uani 1 1 d . C 1
P3 P 0.12417(2) 0.23774(13) 0.37369(4) 0.0284(3) Uani 1 1 d . C 1
N3 N 0.17155(8) 0.1510(4) 0.32169(13) 0.0297(11) Uani 1 1 d . C 1
C4 C 0.10817(10) 0.1489(5) 0.28044(17) 0.0302(13) Uani 1 1 d . C 1
P4 P 0.12697(3) 0.10524(13) 0.33002(4) 0.0292(3) Uani 1 1 d . C 1
N4 N 0.08559(8) 0.1471(4) 0.26973(14) 0.0329(11) Uani 1 1 d . C 1
C5 C 0.17715(9) 0.1711(5) 0.51603(16) 0.0286(13) Uani 1 1 d . C 1
P5 P 0.13029(3) 0.17618(17) 0.25685(5) 0.0415(4) Uani 1 1 d . C 1
C6 C 0.18430(10) 0.0759(5) 0.54346(17) 0.0313(13) Uani 1 1 d . C 1
C7 C 0.19711(10) 0.1060(6) 0.58213(18) 0.0374(15) Uani 1 1 d . C 1
H7A H 0.2018 0.0431 0.6004 0.045 Uiso 1 1 calc R C 1
C8 C 0.20322(11) 0.2257(6) 0.59450(18) 0.0389(15) Uani 1 1 d . C 1
C9 C 0.19650(11) 0.3158(6) 0.56601(19) 0.0411(16) Uani 1 1 d . C 1
H9A H 0.2005 0.3962 0.5736 0.049 Uiso 1 1 calc R C 1
C10 C 0.18420(9) 0.2944(5) 0.52708(18) 0.0338(14) Uani 1 1 d . C 1
C11 C 0.18111(11) -0.0614(5) 0.53341(18) 0.0364(15) Uani 1 1 d . C 1
C12 C 0.1942(2) -0.0937(8) 0.5049(3) 0.118(4) Uani 1 1 d . C 1
H12A H 0.1888 -0.0440 0.4818 0.177 Uiso 1 1 calc R C 1
H12B H 0.1917 -0.1784 0.4978 0.177 Uiso 1 1 calc R C 1
H12C H 0.2106 -0.0794 0.5170 0.177 Uiso 1 1 calc R C 1
C13 C 0.15589(17) -0.1012(8) 0.5153(4) 0.144(6) Uani 1 1 d . C 1
H13A H 0.1490 -0.0547 0.4918 0.215 Uiso 1 1 calc R C 1
H13B H 0.1474 -0.0874 0.5338 0.215 Uiso 1 1 calc R C 1
H13C H 0.1554 -0.1866 0.5089 0.215 Uiso 1 1 calc R C 1
C14 C 0.19083(19) -0.1450(7) 0.5685(2) 0.096(3) Uani 1 1 d . C 1
H14A H 0.1829 -0.1301 0.5877 0.144 Uiso 1 1 calc R C 1
H14B H 0.2072 -0.1290 0.5800 0.144 Uiso 1 1 calc R C 1
H14C H 0.1886 -0.2286 0.5601 0.144 Uiso 1 1 calc R C 1
C15 C 0.21679(13) 0.2560(7) 0.6369(2) 0.0545(19) Uani 1 1 d . C 1
C16 C 0.19991(16) 0.3173(9) 0.6564(3) 0.088(3) Uani 1 1 d . C 1
H16A H 0.1940 0.3918 0.6427 0.132 Uiso 1 1 calc R C 1
H16B H 0.2080 0.3351 0.6834 0.132 Uiso 1 1 calc R C 1
H16C H 0.1872 0.2629 0.6550 0.132 Uiso 1 1 calc R C 1
C17 C 0.22645(18) 0.1430(8) 0.6609(2) 0.100(4) Uani 1 1 d . C 1
H17A H 0.2360 0.0984 0.6484 0.150 Uiso 1 1 calc R C 1
H17B H 0.2138 0.0920 0.6627 0.150 Uiso 1 1 calc R C 1
H17C H 0.2356 0.1668 0.6869 0.150 Uiso 1 1 calc R C 1
C18 C 0.23666(14) 0.3438(8) 0.6391(2) 0.070(2) Uani 1 1 d . C 1
H18A H 0.2474 0.3064 0.6275 0.105 Uiso 1 1 calc R C 1
H18B H 0.2445 0.3632 0.6661 0.105 Uiso 1 1 calc R C 1
H18C H 0.2306 0.4174 0.6251 0.105 Uiso 1 1 calc R C 1
C19 C 0.17905(10) 0.4019(5) 0.49745(19) 0.0390(15) Uani 1 1 d . C 1
C20 C 0.19236(14) 0.5178(6) 0.5159(2) 0.063(2) Uani 1 1 d . C 1
H20A H 0.2088 0.5018 0.5237 0.094 Uiso 1 1 calc R C 1
H20B H 0.1878 0.5409 0.5385 0.094 Uiso 1 1 calc R C 1
H20C H 0.1888 0.5830 0.4970 0.094 Uiso 1 1 calc R C 1
C21 C 0.18639(12) 0.3764(6) 0.4608(2) 0.0511(18) Uani 1 1 d . C 1
H21A H 0.2024 0.3511 0.4684 0.077 Uiso 1 1 calc R C 1
H21B H 0.1846 0.4494 0.4451 0.077 Uiso 1 1 calc R C 1
H21C H 0.1768 0.3127 0.4456 0.077 Uiso 1 1 calc R C 1
C22 C 0.15305(12) 0.4362(6) 0.4842(2) 0.061(2) Uani 1 1 d . C 1
H22A H 0.1509 0.5118 0.4698 0.092 Uiso 1 1 calc R C 1
H22B H 0.1477 0.4456 0.5068 0.092 Uiso 1 1 calc R C 1
H22C H 0.1443 0.3728 0.4676 0.092 Uiso 1 1 calc R C 1
C23 C 0.06554(9) 0.1716(5) 0.45399(17) 0.0302(13) Uani 1 1 d . C 1
C24 C 0.05842(9) 0.0772(5) 0.47478(17) 0.0287(13) Uani 1 1 d . C 1
C25 C 0.04795(10) 0.1091(5) 0.50343(17) 0.0340(14) Uani 1 1 d . C 1
H25A H 0.0439 0.0468 0.5178 0.041 Uiso 1 1 calc R C 1
C26 C 0.04336(10) 0.2285(5) 0.51151(17) 0.0331(14) Uani 1 1 d . C 1
C27 C 0.04912(10) 0.3185(5) 0.48865(18) 0.0346(14) Uani 1 1 d . C 1
H27A H 0.0459 0.3993 0.4932 0.042 Uiso 1 1 calc R C 1
C28 C 0.05934(10) 0.2957(5) 0.45954(18) 0.0331(14) Uani 1 1 d . C 1
C29 C 0.05968(11) -0.0602(5) 0.4648(2) 0.0398(15) Uani 1 1 d . C 1
C30 C 0.08357(14) -0.1093(6) 0.4662(3) 0.076(3) Uani 1 1 d . C 1
H30A H 0.0948 -0.0835 0.4902 0.115 Uiso 1 1 calc R C 1
H30B H 0.0879 -0.0785 0.4442 0.115 Uiso 1 1 calc R C 1
H30C H 0.0831 -0.1971 0.4652 0.115 Uiso 1 1 calc R C 1
C31 C 0.04287(15) -0.0781(7) 0.4218(2) 0.071(2) Uani 1 1 d . C 1
H31A H 0.0270 -0.0666 0.4218 0.107 Uiso 1 1 calc R C 1
H31B H 0.0447 -0.1592 0.4129 0.107 Uiso 1 1 calc R C 1
H31C H 0.0466 -0.0193 0.4046 0.107 Uiso 1 1 calc R C 1
C32 C 0.04987(16) -0.1418(6) 0.4897(3) 0.078(3) Uani 1 1 d . C 1
H32A H 0.0589 -0.1333 0.5168 0.117 Uiso 1 1 calc R C 1
H32B H 0.0504 -0.2252 0.4816 0.117 Uiso 1 1 calc R C 1
H32C H 0.0340 -0.1192 0.4866 0.117 Uiso 1 1 calc R C 1
C33 C 0.03264(11) 0.2619(5) 0.54446(19) 0.0388(15) Uani 1 1 d . C 1
C34 C 0.01089(12) 0.3388(7) 0.5278(2) 0.060(2) Uani 1 1 d . C 1
H34A H 0.0042 0.3579 0.5483 0.090 Uiso 1 1 calc R C 1
H34B H -0.0002 0.2939 0.5074 0.090 Uiso 1 1 calc R C 1
H34C H 0.0149 0.4132 0.5171 0.090 Uiso 1 1 calc R C 1
C35 C 0.02564(13) 0.1488(7) 0.5633(2) 0.059(2) Uani 1 1 d . C 1
H35A H 0.0390 0.0975 0.5738 0.089 Uiso 1 1 calc R C 1
H35B H 0.0139 0.1043 0.5439 0.089 Uiso 1 1 calc R C 1
H35C H 0.0196 0.1735 0.5842 0.089 Uiso 1 1 calc R C 1
C36 C 0.05003(13) 0.3334(7) 0.5760(2) 0.065(2) Uani 1 1 d . C 1
H36A H 0.0638 0.2849 0.5868 0.097 Uiso 1 1 calc R C 1
H36B H 0.0434 0.3539 0.5965 0.097 Uiso 1 1 calc R C 1
H36C H 0.0541 0.4071 0.5650 0.097 Uiso 1 1 calc R C 1
C37 C 0.06328(11) 0.4021(5) 0.43378(19) 0.0390(15) Uani 1 1 d . C 1
C38 C 0.05038(13) 0.5176(6) 0.4396(2) 0.056(2) Uani 1 1 d . C 1
H38A H 0.0344 0.4979 0.4368 0.084 Uiso 1 1 calc R C 1
H38B H 0.0510 0.5774 0.4202 0.084 Uiso 1 1 calc R C 1
H38C H 0.0576 0.5502 0.4654 0.084 Uiso 1 1 calc R C 1
C39 C 0.08927(12) 0.4363(6) 0.4430(3) 0.065(2) Uani 1 1 d . C 1
H39A H 0.0976 0.3694 0.4361 0.097 Uiso 1 1 calc R C 1
H39B H 0.0957 0.4533 0.4706 0.097 Uiso 1 1 calc R C 1
H39C H 0.0907 0.5074 0.4282 0.097 Uiso 1 1 calc R C 1
C40 C 0.05343(13) 0.3709(7) 0.3900(2) 0.060(2) Uani 1 1 d . C 1
H40A H 0.0371 0.3529 0.3839 0.091 Uiso 1 1 calc R C 1
H40B H 0.0614 0.3010 0.3842 0.091 Uiso 1 1 calc R C 1
H40C H 0.0555 0.4393 0.3746 0.091 Uiso 1 1 calc R C 1
C41 C 0.18499(10) 0.1792(5) 0.29601(17) 0.0324(14) Uani 1 1 d . C 1
C42 C 0.19287(11) 0.3004(6) 0.29420(19) 0.0393(15) Uani 1 1 d . C 1
C43 C 0.20438(11) 0.3252(6) 0.26657(19) 0.0412(16) Uani 1 1 d . C 1
H43A H 0.2094 0.4048 0.2648 0.049 Uiso 1 1 calc R C 1
C44 C 0.20871(10) 0.2387(5) 0.24174(18) 0.0348(14) Uani 1 1 d . C 1
C45 C 0.20255(10) 0.1203(5) 0.24646(18) 0.0361(14) Uani 1 1 d . C 1
H45A H 0.2061 0.0602 0.2307 0.043 Uiso 1 1 calc R C 1
C46 C 0.19114(10) 0.0846(5) 0.27377(17) 0.0329(14) Uani 1 1 d . C 1
C47 C 0.19030(13) 0.4024(6) 0.3231(2) 0.0512(19) Uani 1 1 d . C 1
C48 C 0.16479(14) 0.4352(7) 0.3174(3) 0.078(3) Uani 1 1 d . C 1
H48A H 0.1570 0.3665 0.3245 0.118 Uiso 1 1 calc R C 1
H48B H 0.1574 0.4560 0.2904 0.118 Uiso 1 1 calc R C 1
H48C H 0.1640 0.5038 0.3338 0.118 Uiso 1 1 calc R C 1
C49 C 0.20220(16) 0.3597(8) 0.3653(2) 0.080(3) Uani 1 1 d . C 1
H49A H 0.1948 0.2865 0.3704 0.119 Uiso 1 1 calc R C 1
H49B H 0.2009 0.4225 0.3834 0.119 Uiso 1 1 calc R C 1
H49C H 0.2183 0.3434 0.3686 0.119 Uiso 1 1 calc R C 1
C50 C 0.20346(15) 0.5188(6) 0.3178(3) 0.069(2) Uani 1 1 d . C 1
H50A H 0.2031 0.5773 0.3376 0.103 Uiso 1 1 calc R C 1
H50B H 0.1962 0.5530 0.2922 0.103 Uiso 1 1 calc R C 1
H50C H 0.2193 0.4985 0.3201 0.103 Uiso 1 1 calc R C 1
C51 C 0.22080(12) 0.2675(6) 0.2104(2) 0.0479(17) Uani 1 1 d . C 1
C52 C 0.23017(15) 0.3993(7) 0.2146(3) 0.071(2) Uani 1 1 d . C 1
H52A H 0.2389 0.4124 0.1964 0.107 Uiso 1 1 calc R C 1
H52B H 0.2401 0.4121 0.2410 0.107 Uiso 1 1 calc R C 1
H52C H 0.2174 0.4557 0.2090 0.107 Uiso 1 1 calc R C 1
C53 C 0.24189(14) 0.1857(7) 0.2152(3) 0.067(2) Uani 1 1 d . C 1
H53A H 0.2369 0.1026 0.2095 0.101 Uiso 1 1 calc R C 1
H53B H 0.2520 0.1913 0.2417 0.101 Uiso 1 1 calc R C 1
H53C H 0.2501 0.2117 0.1974 0.101 Uiso 1 1 calc R C 1
C54 C 0.20347(17) 0.2515(9) 0.1700(2) 0.092(3) Uani 1 1 d . C 1
H54A H 0.1966 0.1716 0.1680 0.138 Uiso 1 1 calc R C 1
H54B H 0.2113 0.2602 0.1503 0.138 Uiso 1 1 calc R C 1
H54C H 0.1915 0.3124 0.1659 0.138 Uiso 1 1 calc R C 1
C55 C 0.18895(12) -0.0533(6) 0.2810(2) 0.0454(17) Uani 1 1 d . C 1
C56 C 0.19851(15) -0.1341(7) 0.2560(3) 0.080(3) Uani 1 1 d . C 1
H56A H 0.1892 -0.1267 0.2291 0.120 Uiso 1 1 calc R C 1
H56B H 0.1983 -0.2174 0.2644 0.120 Uiso 1 1 calc R C 1
H56C H 0.2142 -0.1103 0.2585 0.120 Uiso 1 1 calc R C 1
C57 C 0.16507(16) -0.0992(7) 0.2804(4) 0.101(4) Uani 1 1 d . C 1
H57A H 0.1541 -0.0833 0.2550 0.152 Uiso 1 1 calc R C 1
H57B H 0.1602 -0.0578 0.3003 0.152 Uiso 1 1 calc R C 1
H57C H 0.1658 -0.1856 0.2854 0.152 Uiso 1 1 calc R C 1
C58 C 0.20599(18) -0.0767(8) 0.3242(3) 0.091(3) Uani 1 1 d . C 1
H58A H 0.2218 -0.0662 0.3242 0.137 Uiso 1 1 calc R C 1
H58B H 0.2039 -0.1586 0.3322 0.137 Uiso 1 1 calc R C 1
H58C H 0.2026 -0.0196 0.3421 0.137 Uiso 1 1 calc R C 1
C59 C 0.07211(9) 0.1732(5) 0.23057(16) 0.0297(13) Uani 1 1 d . C 1
C60 C 0.06392(10) 0.2948(5) 0.22060(18) 0.0345(14) Uani 1 1 d . C 1
C61 C 0.04942(11) 0.3159(6) 0.18252(19) 0.0414(16) Uani 1 1 d . C 1
H61A H 0.0442 0.3953 0.1758 0.050 Uiso 1 1 calc R C 1
C62 C 0.04238(10) 0.2263(6) 0.15422(18) 0.0393(15) Uani 1 1 d . C 1
C63 C 0.05025(10) 0.1084(5) 0.16509(17) 0.0342(14) Uani 1 1 d . C 1
H63A H 0.0456 0.0465 0.1465 0.041 Uiso 1 1 calc R C 1
C64 C 0.06471(10) 0.0777(5) 0.20220(17) 0.0308(13) Uani 1 1 d . C 1
C65 C 0.06912(12) 0.4021(6) 0.2499(2) 0.0468(17) Uani 1 1 d . C 1
C66 C 0.05456(16) 0.5153(7) 0.2330(3) 0.076(3) Uani 1 1 d . C 1
H66A H 0.0571 0.5376 0.2086 0.115 Uiso 1 1 calc R C 1
H66B H 0.0591 0.5819 0.2513 0.115 Uiso 1 1 calc R C 1
H66C H 0.0384 0.4975 0.2286 0.115 Uiso 1 1 calc R C 1
C67 C 0.06398(15) 0.3713(7) 0.2884(2) 0.065(2) Uani 1 1 d . C 1
H67A H 0.0664 0.4426 0.3049 0.097 Uiso 1 1 calc R C 1
H67B H 0.0742 0.3070 0.3018 0.097 Uiso 1 1 calc R C 1
H67C H 0.0481 0.3450 0.2827 0.097 Uiso 1 1 calc R C 1
C68 C 0.09488(14) 0.4412(7) 0.2604(3) 0.080(3) Uani 1 1 d . C 1
H68A H 0.0986 0.4615 0.2368 0.119 Uiso 1 1 calc R C 1
H68B H 0.1046 0.3752 0.2736 0.119 Uiso 1 1 calc R C 1
H68C H 0.0974 0.5113 0.2774 0.119 Uiso 1 1 calc R C 1
C69 C 0.02576(12) 0.2512(6) 0.11231(19) 0.0481(18) Uani 1 1 d . C 1
C70 C 0.03903(16) 0.2271(10) 0.0821(2) 0.092(3) Uani 1 1 d . C 1
H70A H 0.0282 0.2263 0.0561 0.139 Uiso 1 1 calc R C 1
H70B H 0.0468 0.1495 0.0875 0.139 Uiso 1 1 calc R C 1
H70C H 0.0503 0.2905 0.0840 0.139 Uiso 1 1 calc R C 1
C71 C 0.00512(13) 0.1653(7) 0.1031(2) 0.068(2) Uani 1 1 d . C 1
H71A H -0.0030 0.1759 0.1222 0.103 Uiso 1 1 calc R C 1
H71B H 0.0105 0.0824 0.1038 0.103 Uiso 1 1 calc R C 1
H71C H -0.0052 0.1831 0.0773 0.103 Uiso 1 1 calc R C 1
C72 C 0.01665(15) 0.3795(7) 0.1075(2) 0.073(2) Uani 1 1 d . C 1
H72A H 0.0087 0.3955 0.1266 0.110 Uiso 1 1 calc R C 1
H72B H 0.0060 0.3895 0.0815 0.110 Uiso 1 1 calc R C 1
H72C H 0.0294 0.4356 0.1112 0.110 Uiso 1 1 calc R C 1
C73 C 0.07125(11) -0.0586(6) 0.21014(19) 0.0427(16) Uani 1 1 d . C 1
C74 C 0.0687(4) -0.1034(8) 0.2479(3) 0.203(10) Uani 1 1 d . C 1
H74A H 0.0828 -0.0878 0.2688 0.305 Uiso 1 1 calc R C 1
H74B H 0.0657 -0.1898 0.2461 0.305 Uiso 1 1 calc R C 1
H74C H 0.0560 -0.0617 0.2534 0.305 Uiso 1 1 calc R C 1
C75 C 0.09618(18) -0.0838(9) 0.2124(5) 0.151(6) Uani 1 1 d . C 1
H75A H 0.1060 -0.0225 0.2284 0.226 Uiso 1 1 calc R C 1
H75B H 0.0978 -0.0821 0.1865 0.226 Uiso 1 1 calc R C 1
H75C H 0.1006 -0.1629 0.2239 0.226 Uiso 1 1 calc R C 1
C76 C 0.05570(19) -0.1433(7) 0.1797(3) 0.107(4) Uani 1 1 d . C 1
H76A H 0.0583 -0.2262 0.1888 0.161 Uiso 1 1 calc R C 1
H76B H 0.0593 -0.1354 0.1553 0.161 Uiso 1 1 calc R C 1
H76C H 0.0397 -0.1218 0.1756 0.161 Uiso 1 1 calc R C 1
C77 C 0.1410(2) -0.0337(14) 0.1292(5) 0.161(6) Uani 1 1 d D D 1
H77A H 0.1459 -0.0520 0.1571 0.193 Uiso 1 1 calc R D 1
H77B H 0.1531 0.0146 0.1235 0.193 Uiso 1 1 calc R D 1
O77 O 0.11983(14) 0.0329(7) 0.1189(2) 0.111(2) Uani 1 1 d D D 1
C78 C 0.13751(17) -0.1487(12) 0.1063(3) 0.105(3) Uani 1 1 d D D 1
H78A H 0.1445 -0.2178 0.1228 0.126 Uiso 1 1 calc R D 1
H78B H 0.1439 -0.1432 0.0845 0.126 Uiso 1 1 calc R D 1
C79 C 0.11177(17) -0.1583(9) 0.0924(3) 0.092(3) Uani 1 1 d D D 1
H79A H 0.1065 -0.2016 0.0676 0.110 Uiso 1 1 calc R D 1
H79B H 0.1060 -0.2001 0.1116 0.110 Uiso 1 1 calc R D 1
C80 C 0.1041(2) -0.0310(9) 0.0879(3) 0.106(4) Uani 1 1 d D D 1
H80A H 0.1045 0.0009 0.0627 0.128 Uiso 1 1 calc R D 1
H80B H 0.0884 -0.0239 0.0895 0.128 Uiso 1 1 calc R D 1
C81 C 0.1020(3) 0.4732(16) 0.0711(5) 0.215(11) Uani 1 1 d D E 1
H81A H 0.0972 0.5176 0.0909 0.258 Uiso 1 1 calc R E 1
H81B H 0.0912 0.4917 0.0454 0.258 Uiso 1 1 calc R E 1
O81 O 0.10242(18) 0.3468(12) 0.0784(3) 0.167(4) Uani 1 1 d D E 1
C82 C 0.1252(3) 0.5058(10) 0.0724(5) 0.193(9) Uani 1 1 d D E 1
H82A H 0.1252 0.5652 0.0522 0.232 Uiso 1 1 calc R E 1
H82B H 0.1337 0.5393 0.0979 0.232 Uiso 1 1 calc R E 1
C83 C 0.1351(3) 0.3939(12) 0.0656(7) 0.239(12) Uani 1 1 d D E 1
H83A H 0.1383 0.3973 0.0405 0.287 Uiso 1 1 calc R E 1
H83B H 0.1497 0.3803 0.0860 0.287 Uiso 1 1 calc R E 1
C84 C 0.1202(3) 0.2994(14) 0.0653(5) 0.194(9) Uani 1 1 d D E 1
H84A H 0.1282 0.2343 0.0826 0.233 Uiso 1 1 calc R E 1
H84B H 0.1139 0.2666 0.0390 0.233 Uiso 1 1 calc R E 1
C85 C 0.1473(2) 0.4615(11) 0.1939(4) 0.127(4) Uani 1 1 d D F 1
H85A H 0.1547 0.4276 0.1756 0.152 Uiso 1 1 calc R F 1
H85B H 0.1500 0.4071 0.2163 0.152 Uiso 1 1 calc R F 1
O85 O 0.12321(14) 0.4779(6) 0.1755(2) 0.106(2) Uani 1 1 d D F 1
C86 C 0.1562(2) 0.5840(11) 0.2065(4) 0.136(5) Uani 1 1 d D F 1
H86A H 0.1681 0.5807 0.2318 0.164 Uiso 1 1 calc R F 1
H86B H 0.1628 0.6204 0.1875 0.164 Uiso 1 1 calc R F 1
C87 C 0.1363(2) 0.6544(15) 0.2093(5) 0.198(9) Uani 1 1 d D F 1
H87A H 0.1344 0.6476 0.2352 0.237 Uiso 1 1 calc R F 1
H87B H 0.1379 0.7400 0.2034 0.237 Uiso 1 1 calc R F 1
C88 C 0.1173(2) 0.5993(9) 0.1803(4) 0.119(4) Uani 1 1 d D F 1
H88A H 0.1034 0.6022 0.1886 0.142 Uiso 1 1 calc R F 1
H88B H 0.1142 0.6430 0.1555 0.142 Uiso 1 1 calc R F 1
C89 C 0.23875(17) -0.1188(11) 0.4326(5) 0.147(6) Uani 1 1 d D G 1
H89A H 0.2462 -0.1114 0.4607 0.176 Uiso 1 1 calc R G 1
H89B H 0.2398 -0.0406 0.4204 0.176 Uiso 1 1 calc R G 1
O89 O 0.21597(11) -0.1520(6) 0.42534(19) 0.0889(19) Uani 1 1 d D G 1
C90 C 0.2499(3) -0.2117(13) 0.4165(7) 0.228(11) Uani 1 1 d D G 1
H90A H 0.2663 -0.2187 0.4313 0.274 Uiso 1 1 calc R G 1
H90B H 0.2485 -0.1954 0.3891 0.274 Uiso 1 1 calc R G 1
C91 C 0.2371(2) -0.3217(11) 0.4206(6) 0.244(13) Uani 1 1 d D G 1
H91A H 0.2347 -0.3739 0.3977 0.293 Uiso 1 1 calc R G 1
H91B H 0.2456 -0.3673 0.4438 0.293 Uiso 1 1 calc R G 1
C92 C 0.2148(2) -0.2802(10) 0.4242(4) 0.113(4) Uani 1 1 d D G 1
H92A H 0.2021 -0.3074 0.4018 0.136 Uiso 1 1 calc R G 1
H92B H 0.2123 -0.3120 0.4480 0.136 Uiso 1 1 calc R G 1
C93 C 0.0392(2) -0.2891(10) 0.3188(5) 0.161(7) Uani 1 1 d D H 1
H93A H 0.0523 -0.3118 0.3412 0.194 Uiso 1 1 calc R H 1
H93B H 0.0440 -0.2954 0.2952 0.194 Uiso 1 1 calc R H 1
O93 O 0.03253(12) -0.1709(6) 0.3232(2) 0.097(2) Uani 1 1 d D H 1
C94 C 0.01984(18) -0.3705(9) 0.3159(4) 0.113(4) Uani 1 1 d D H 1
H94A H 0.0250 -0.4431 0.3318 0.136 Uiso 1 1 calc R H 1
H94B H 0.0126 -0.3952 0.2888 0.136 Uiso 1 1 calc R H 1
C95 C 0.0037(2) -0.3011(9) 0.3304(5) 0.153(6) Uani 1 1 d D H 1
H95A H 0.0056 -0.3202 0.3577 0.184 Uiso 1 1 calc R H 1
H95B H -0.0122 -0.3181 0.3150 0.184 Uiso 1 1 calc R H 1
C96 C 0.00958(18) -0.1747(9) 0.3260(4) 0.121(4) Uani 1 1 d D H 1
H96A H -0.0012 -0.1402 0.3024 0.145 Uiso 1 1 calc R H 1
H96B H 0.0086 -0.1274 0.3485 0.145 Uiso 1 1 calc R H 1
O104 O 0.2318(2) 0.1683(12) 0.4696(4) 0.091(4) Uani 0.50 1 d PD . 1
C105 C 0.24176(18) 0.1617(9) 0.5098(4) 0.097(3) Uani 1 1 d D . 1
C106 C 0.2512(2) 0.2680(12) 0.5336(3) 0.111(4) Uani 1 1 d D . 1
O111 O 0.1518(3) -0.2498(14) 0.3700(5) 0.095(5) Uiso 0.443(3) 1 d PD A 2
C112 C 0.1475(4) -0.290(3) 0.4036(8) 0.128(10) Uiso 0.443(3) 1 d PD A 2
H11A H 0.1588 -0.2523 0.4259 0.154 Uiso 0.443(3) 1 calc PR A 2
H11B H 0.1502 -0.3776 0.4056 0.154 Uiso 0.443(3) 1 calc PR A 2
C113 C 0.1232(3) -0.265(2) 0.4066(6) 0.079(6) Uiso 0.443(3) 1 d PD A 2
H11C H 0.1201 -0.1797 0.4108 0.095 Uiso 0.443(3) 1 calc PR A 2
H11D H 0.1186 -0.3178 0.4249 0.095 Uiso 0.443(3) 1 calc PR A 2
C114 C 0.1142(8) -0.307(5) 0.3635(8) 0.23(2) Uiso 0.443(3) 1 d PD A 2
H11E H 0.1127 -0.3949 0.3624 0.279 Uiso 0.443(3) 1 calc PR A 2
H11F H 0.0990 -0.2715 0.3511 0.279 Uiso 0.443(3) 1 calc PR A 2
C115 C 0.1311(4) -0.265(2) 0.3414(6) 0.085(7) Uiso 0.443(3) 1 d PD A 2
H11G H 0.1325 -0.3272 0.3227 0.102 Uiso 0.443(3) 1 calc PR A 2
H11H H 0.1260 -0.1895 0.3275 0.102 Uiso 0.443(3) 1 calc PR A 2
O121 O 0.0995(3) -0.2475(15) 0.3419(5) 0.142(6) Uiso 0.557(3) 1 d PD A 1
C122 C 0.1002(4) -0.2723(19) 0.3786(6) 0.114(7) Uiso 0.557(3) 1 d PD A 1
H12D H 0.0878 -0.3278 0.3793 0.137 Uiso 0.557(3) 1 calc PR A 1
H12E H 0.0988 -0.1981 0.3927 0.137 Uiso 0.557(3) 1 calc PR A 1
C123 C 0.1239(4) -0.332(3) 0.3965(9) 0.152(10) Uiso 0.557(3) 1 d PD A 1
H12F H 0.1299 -0.3178 0.4246 0.183 Uiso 0.557(3) 1 calc PR A 1
H12G H 0.1237 -0.4185 0.3910 0.183 Uiso 0.557(3) 1 calc PR A 1
C124 C 0.1370(6) -0.260(3) 0.3740(7) 0.193(14) Uiso 0.557(3) 1 d PD A 1
H12H H 0.1514 -0.3012 0.3742 0.231 Uiso 0.557(3) 1 calc PR A 1
H12I H 0.1405 -0.1782 0.3843 0.231 Uiso 0.557(3) 1 calc PR A 1
C125 C 0.1195(4) -0.259(2) 0.3329(7) 0.133(9) Uiso 0.557(3) 1 d PD A 1
H12J H 0.1221 -0.1910 0.3174 0.160 Uiso 0.557(3) 1 calc PR A 1
H12K H 0.1200 -0.3352 0.3190 0.160 Uiso 0.557(3) 1 calc PR A 1
O97 O 0.0146(3) 0.1442(14) 0.2840(5) 0.107(4) Uiso 0.50 1 d PD . .
C99 C -0.0190(4) 0.100(2) 0.2376(7) 0.102(7) Uiso 0.50 1 d PD . .
C98 C -0.0083(3) 0.1532(19) 0.2748(6) 0.099(6) Uiso 0.50 1 d PD . .

loop_
_atom_site_aniso_label
_atom_site_aniso_U_11
_atom_site_aniso_U_22
_atom_site_aniso_U_33
_atom_site_aniso_U_23
_atom_site_aniso_U_13
_atom_site_aniso_U_12
Cs1 0.0406(7) 0.0544(8) 0.0349(5) 0.0033(5) 0.0125(4) 0.0122(6)
Cs3 0.0419(7) 0.0744(10) 0.0432(6) -0.0177(6) 0.0175(5) -0.0239(7)
Cs2 0.0416(9) 0.0644(13) 0.0336(6) 0.0070(7) 0.0127(6) 0.0224(9)
Cs4 0.0411(9) 0.0573(10) 0.0373(7) -0.0062(6) 0.0132(6) -0.0170(7)
Cs5 0.0610(3) 0.0858(4) 0.0456(3) -0.0015(3) 0.0211(2) -0.0123(3)
P1 0.0328(9) 0.0481(10) 0.0270(9) -0.0049(8) 0.0118(7) -0.0025(7)
C1 0.029(3) 0.028(3) 0.025(3) 0.001(3) 0.005(2) 0.001(2)
N1 0.027(3) 0.030(3) 0.027(3) -0.001(2) 0.005(2) 0.002(2)
N2 0.026(3) 0.034(3) 0.032(3) -0.004(2) 0.013(2) -0.003(2)
P2 0.0275(8) 0.0313(8) 0.0250(8) -0.0003(7) 0.0095(6) -0.0008(6)
C2 0.036(4) 0.027(3) 0.032(3) -0.001(3) 0.014(3) 0.000(3)
C3 0.038(4) 0.023(3) 0.034(3) 0.001(3) 0.017(3) 0.000(2)
P3 0.0306(8) 0.0305(8) 0.0254(8) -0.0002(7) 0.0102(7) -0.0001(6)
N3 0.029(3) 0.032(3) 0.030(3) 0.000(2) 0.011(2) 0.001(2)
C4 0.032(3) 0.028(3) 0.030(3) -0.005(3) 0.008(3) -0.001(3)
P4 0.0293(8) 0.0327(8) 0.0272(9) -0.0015(7) 0.0108(7) -0.0019(6)
N4 0.035(3) 0.035(3) 0.027(3) -0.005(2) 0.007(2) -0.004(2)
C5 0.025(3) 0.032(3) 0.028(3) -0.002(3) 0.006(2) 0.003(2)
P5 0.0361(9) 0.0641(12) 0.0270(9) 0.0050(8) 0.0135(7) 0.0022(8)
C6 0.031(3) 0.035(3) 0.028(3) 0.002(3) 0.007(3) 0.002(3)
C7 0.042(4) 0.036(4) 0.031(4) 0.006(3) 0.005(3) 0.005(3)
C8 0.041(4) 0.044(4) 0.031(4) -0.002(3) 0.009(3) 0.004(3)
C9 0.044(4) 0.038(4) 0.041(4) -0.009(3) 0.011(3) -0.005(3)
C10 0.025(3) 0.035(4) 0.042(4) 0.000(3) 0.010(3) 0.001(3)
C11 0.043(4) 0.027(3) 0.034(4) 0.000(3) 0.003(3) 0.000(3)
C12 0.228(13) 0.044(5) 0.122(9) 0.000(5) 0.114(9) 0.026(7)
C13 0.088(8) 0.035(5) 0.251(16) 0.022(7) -0.035(9) -0.020(5)
C14 0.160(10) 0.041(5) 0.058(6) 0.005(4) -0.010(6) 0.024(5)
C15 0.063(5) 0.059(5) 0.034(4) -0.011(4) 0.004(4) -0.009(4)
C16 0.102(7) 0.113(8) 0.054(6) -0.030(5) 0.030(5) -0.033(6)
C17 0.144(9) 0.076(6) 0.042(5) 0.004(5) -0.029(5) -0.010(6)
C18 0.070(6) 0.090(6) 0.040(5) -0.015(4) 0.002(4) -0.023(5)
C19 0.036(4) 0.036(4) 0.044(4) 0.001(3) 0.011(3) -0.002(3)
C20 0.084(6) 0.037(4) 0.062(5) -0.001(4) 0.014(4) -0.014(4)
C21 0.056(4) 0.044(4) 0.056(5) 0.005(3) 0.022(4) -0.004(3)
C22 0.056(5) 0.038(4) 0.092(6) 0.030(4) 0.026(4) 0.017(3)
C23 0.021(3) 0.035(3) 0.034(3) -0.002(3) 0.007(3) -0.004(2)
C24 0.027(3) 0.029(3) 0.033(3) -0.003(3) 0.013(3) 0.000(2)
C25 0.035(3) 0.036(4) 0.034(4) 0.001(3) 0.015(3) -0.005(3)
C26 0.030(3) 0.041(4) 0.030(3) -0.005(3) 0.012(3) -0.003(3)
C27 0.033(3) 0.032(3) 0.042(4) -0.005(3) 0.015(3) 0.000(3)
C28 0.031(3) 0.028(3) 0.044(4) 0.000(3) 0.016(3) -0.001(2)
C29 0.045(4) 0.030(3) 0.051(4) -0.001(3) 0.026(3) -0.006(3)
C30 0.079(6) 0.036(4) 0.133(8) 0.001(5) 0.059(6) 0.005(4)
C31 0.083(6) 0.057(5) 0.073(6) -0.019(4) 0.024(5) -0.014(4)
C32 0.106(7) 0.039(4) 0.119(8) -0.009(5) 0.080(6) -0.017(4)
C33 0.041(4) 0.041(4) 0.040(4) -0.008(3) 0.020(3) 0.005(3)
C34 0.056(5) 0.071(5) 0.063(5) -0.007(4) 0.033(4) 0.014(4)
C35 0.074(5) 0.063(5) 0.057(5) 0.002(4) 0.045(4) 0.008(4)
C36 0.069(5) 0.083(6) 0.047(5) -0.017(4) 0.024(4) 0.008(4)
C37 0.042(4) 0.030(3) 0.050(4) 0.005(3) 0.022(3) 0.004(3)
C38 0.070(5) 0.036(4) 0.071(5) 0.008(4) 0.034(4) 0.010(3)
C39 0.042(4) 0.043(4) 0.113(7) 0.028(4) 0.030(4) -0.001(3)
C40 0.073(5) 0.052(4) 0.062(5) 0.017(4) 0.030(4) 0.016(4)
C41 0.029(3) 0.034(3) 0.035(4) 0.002(3) 0.011(3) 0.007(3)
C42 0.038(4) 0.039(4) 0.043(4) -0.001(3) 0.015(3) -0.001(3)
C43 0.046(4) 0.033(3) 0.049(4) 0.001(3) 0.021(3) -0.002(3)
C44 0.036(3) 0.040(4) 0.032(4) 0.003(3) 0.016(3) -0.004(3)
C45 0.044(4) 0.033(3) 0.033(4) -0.004(3) 0.015(3) 0.002(3)
C46 0.032(3) 0.037(3) 0.032(3) 0.000(3) 0.013(3) -0.002(3)
C47 0.065(5) 0.038(4) 0.064(5) -0.018(4) 0.039(4) -0.012(3)
C48 0.070(6) 0.046(5) 0.137(9) -0.027(5) 0.057(6) -0.001(4)
C49 0.117(8) 0.072(6) 0.062(6) -0.029(5) 0.045(5) -0.027(5)
C50 0.090(6) 0.046(4) 0.083(6) -0.028(4) 0.045(5) -0.023(4)
C51 0.063(5) 0.050(4) 0.041(4) 0.005(3) 0.029(4) -0.002(3)
C52 0.094(6) 0.059(5) 0.081(6) 0.016(4) 0.058(5) -0.005(4)
C53 0.081(6) 0.056(5) 0.087(6) -0.001(4) 0.059(5) -0.004(4)
C54 0.096(7) 0.133(9) 0.051(6) 0.001(6) 0.027(5) -0.028(6)
C55 0.053(4) 0.035(4) 0.061(5) -0.002(3) 0.037(4) 0.000(3)
C56 0.093(6) 0.048(5) 0.122(8) 0.002(5) 0.068(6) 0.011(4)
C57 0.100(7) 0.039(5) 0.206(12) -0.017(6) 0.108(8) -0.012(4)
C58 0.132(9) 0.059(5) 0.086(7) 0.019(5) 0.037(6) 0.025(5)
C59 0.029(3) 0.036(3) 0.025(3) -0.001(3) 0.009(3) -0.006(3)
C60 0.039(4) 0.027(3) 0.042(4) -0.003(3) 0.018(3) 0.002(3)
C61 0.047(4) 0.038(4) 0.041(4) 0.005(3) 0.016(3) 0.010(3)
C62 0.031(3) 0.061(4) 0.026(3) 0.004(3) 0.008(3) 0.006(3)
C63 0.032(3) 0.037(4) 0.030(4) 0.001(3) 0.004(3) -0.005(3)
C64 0.034(3) 0.032(3) 0.026(3) 0.000(3) 0.009(3) -0.002(3)
C65 0.053(4) 0.034(4) 0.052(4) -0.007(3) 0.015(3) 0.005(3)
C66 0.108(7) 0.044(5) 0.070(6) -0.016(4) 0.017(5) 0.024(5)
C67 0.095(6) 0.052(5) 0.051(5) -0.003(4) 0.028(4) 0.016(4)
C68 0.083(6) 0.057(5) 0.108(8) -0.038(5) 0.043(6) -0.025(4)
C69 0.043(4) 0.065(5) 0.032(4) 0.008(3) 0.005(3) 0.009(3)
C70 0.090(7) 0.155(9) 0.032(5) 0.024(5) 0.019(4) 0.039(6)
C71 0.055(5) 0.079(6) 0.054(5) -0.006(4) -0.011(4) 0.012(4)
C72 0.078(6) 0.069(5) 0.058(5) 0.029(4) -0.001(4) 0.014(4)
C73 0.049(4) 0.035(4) 0.037(4) -0.002(3) 0.002(3) -0.003(3)
C74 0.50(3) 0.040(6) 0.052(7) 0.009(5) 0.062(11) -0.017(10)
C75 0.091(8) 0.052(6) 0.31(2) -0.019(9) 0.056(10) 0.022(6)
C76 0.134(9) 0.039(5) 0.101(8) 0.003(5) -0.037(7) -0.020(5)
C77 0.081(10) 0.190(16) 0.203(17) 0.013(14) 0.028(10) -0.028(10)
O77 0.114(6) 0.100(5) 0.112(6) -0.040(5) 0.023(5) -0.008(4)
C78 0.077(8) 0.149(11) 0.080(7) 0.010(7) 0.011(6) -0.009(7)
C79 0.110(9) 0.093(8) 0.075(7) 0.007(6) 0.033(6) 0.002(6)
C80 0.148(11) 0.091(8) 0.082(8) -0.007(6) 0.036(7) 0.015(7)
C81 0.21(2) 0.27(2) 0.194(18) 0.141(18) 0.108(15) 0.166(19)
O81 0.161(9) 0.230(12) 0.137(8) 0.002(8) 0.087(7) -0.023(9)
C82 0.32(2) 0.073(8) 0.29(2) 0.014(10) 0.25(2) 0.025(11)
C83 0.28(2) 0.104(11) 0.46(3) 0.068(16) 0.29(2) 0.064(13)
C84 0.28(2) 0.138(13) 0.26(2) -0.014(13) 0.232(19) -0.001(14)
C85 0.114(11) 0.121(11) 0.152(12) 0.011(9) 0.051(9) -0.003(8)
O85 0.116(6) 0.065(4) 0.120(6) -0.005(4) 0.010(5) -0.019(4)
C86 0.114(10) 0.112(10) 0.178(14) 0.009(9) 0.035(9) -0.041(9)
C87 0.124(13) 0.167(15) 0.27(2) -0.111(15) 0.007(13) -0.002(11)
C88 0.144(11) 0.073(8) 0.142(11) 0.053(7) 0.049(9) 0.013(7)
C89 0.059(7) 0.113(9) 0.255(18) -0.053(10) 0.027(9) -0.004(7)
O89 0.085(5) 0.082(5) 0.101(5) 0.006(4) 0.030(4) 0.031(4)
C90 0.117(12) 0.130(13) 0.44(3) -0.022(17) 0.093(17) 0.041(11)
C91 0.114(12) 0.085(10) 0.43(3) -0.109(14) -0.078(15) 0.043(9)
C92 0.129(11) 0.103(9) 0.105(9) -0.002(7) 0.033(8) -0.010(8)
C93 0.143(12) 0.100(10) 0.28(2) -0.074(11) 0.130(13) -0.041(9)
O93 0.097(5) 0.076(4) 0.121(6) -0.016(4) 0.035(4) -0.028(4)
C94 0.090(8) 0.068(7) 0.166(11) 0.013(7) 0.013(8) 0.012(6)
C95 0.086(8) 0.078(8) 0.29(2) -0.027(10) 0.052(10) -0.010(7)
C96 0.084(8) 0.088(8) 0.165(12) -0.032(8) -0.001(8) 0.003(6)
O104 0.050(8) 0.094(9) 0.110(12) -0.042(8) -0.005(8) 0.007(7)
C105 0.075(7) 0.071(7) 0.142(11) 0.005(7) 0.028(7) -0.009(5)
C106 0.065(7) 0.150(11) 0.106(9) -0.029(8) 0.009(6) 0.008(7)

loop_
_atom_type_symbol
_atom_type_description
_atom_type_scat_dispersion_real
_atom_type_scat_dispersion_imag
_atom_type_scat_source
C C 0.0033 0.0016 'International Tables Vol C Tables 4.2.6.8 and 6.1.1.4'
H H 0.0000 0.0000 'International Tables Vol C Tables 4.2.6.8 and 6.1.1.4'
N N 0.0061 0.0033 'International Tables Vol C Tables 4.2.6.8 and 6.1.1.4'
P P 0.1023 0.0942 'International Tables Vol C Tables 4.2.6.8 and 6.1.1.4'
Cs Cs -0.3680 2.1192 'International Tables Vol C Tables 4.2.6.8 and 6.1.1.4'
O O 0.0106 0.0060 'International Tables Vol C Tables 4.2.6.8 and 6.1.1.4'

loop_
_geom_angle_atom_site_label_1
_geom_angle_atom_site_label_2
_geom_angle_atom_site_label_3
_geom_angle
_geom_angle_site_symmetry_1
_geom_angle_site_symmetry_3
C1 P1 C2 81.9(3) . .
N1 C1 P1 136.1(4) . .
N1 C1 P2 124.6(4) . .
P1 C1 P2 99.1(3) . .
C1 N1 C5 118.4(5) . .
C2 N2 C23 116.0(5) . .
C1 P2 C2 79.1(3) . .
C1 P2 P3 110.33(18) . .
C2 P2 P3 111.60(19) . .
N2 C2 P1 133.8(4) . .
N2 C2 P2 127.0(4) . .
P1 C2 P2 99.0(3) . .
N3 C3 P5 134.0(4) . .
N3 C3 P4 126.9(4) . .
P5 C3 P4 98.7(3) . .
P4 P3 P2 94.64(8) . .
C3 N3 C41 116.1(5) . .
N4 C4 P5 136.2(5) . .
N4 C4 P4 124.2(4) . .
P5 C4 P4 99.4(3) . .
C4 P4 C3 79.1(3) . .
C4 P4 P3 110.82(18) . .
C3 P4 P3 111.57(18) . .
C4 N4 C59 121.7(5) . .
C6 C5 C10 120.2(5) . .
C6 C5 N1 120.2(5) . .
C10 C5 N1 119.4(5) . .
C4 P5 C3 82.1(3) . .
C7 C6 C5 118.3(5) . .
C7 C6 C11 116.8(5) . .
C5 C6 C11 124.7(5) . .
C8 C7 C6 123.1(6) . .
C9 C8 C7 116.4(6) . .
C9 C8 C15 121.6(6) . .
C7 C8 C15 122.0(6) . .
C10 C9 C8 124.4(6) . .
C9 C10 C5 117.4(5) . .
C9 C10 C19 119.6(5) . .
C5 C10 C19 123.0(5) . .
C12 C11 C14 105.4(7) . .
C12 C11 C13 107.8(8) . .
C14 C11 C13 105.4(7) . .
C12 C11 C6 109.4(6) . .
C14 C11 C6 113.9(5) . .
C13 C11 C6 114.5(6) . .
C18 C15 C17 108.9(7) . .
C18 C15 C8 111.5(6) . .
C17 C15 C8 112.5(6) . .
C18 C15 C16 108.6(6) . .
C17 C15 C16 107.1(7) . .
C8 C15 C16 108.1(6) . .
C21 C19 C22 108.1(6) . .
C21 C19 C20 105.6(5) . .
C22 C19 C20 106.3(6) . .
C21 C19 C10 113.3(5) . .
C22 C19 C10 111.8(5) . .
C20 C19 C10 111.2(5) . .
C24 C23 N2 120.9(5) . .
C24 C23 C28 119.1(5) . .
N2 C23 C28 120.0(5) . .
C25 C24 C23 118.5(5) . .
C25 C24 C29 118.3(5) . .
C23 C24 C29 123.0(5) . .
C26 C25 C24 123.4(5) . .
C25 C26 C27 116.5(5) . .
C25 C26 C33 122.5(5) . .
C27 C26 C33 121.0(5) . .
C28 C27 C26 124.1(5) . .
C27 C28 C23 117.9(5) . .
C27 C28 C37 119.6(5) . .
C23 C28 C37 122.5(5) . .
C32 C29 C30 107.9(6) . .
C32 C29 C24 112.7(5) . .
C30 C29 C24 116.5(5) . .
C32 C29 C31 104.4(6) . .
C30 C29 C31 108.2(6) . .
C24 C29 C31 106.4(5) . .
C36 C33 C34 109.2(6) . .
C36 C33 C35 108.3(6) . .
C34 C33 C35 107.5(5) . .
C36 C33 C26 109.6(5) . .
C34 C33 C26 110.0(5) . .
C35 C33 C26 112.2(5) . .
C40 C37 C38 105.4(6) . .
C40 C37 C28 110.9(5) . .
C38 C37 C28 111.5(5) . .
C40 C37 C39 109.2(6) . .
C38 C37 C39 107.1(5) . .
C28 C37 C39 112.5(5) . .
C42 C41 C46 120.7(5) . .
C42 C41 N3 119.6(5) . .
C46 C41 N3 119.7(5) . .
C43 C42 C41 117.4(6) . .
C43 C42 C47 119.9(5) . .
C41 C42 C47 122.6(5) . .
C44 C43 C42 123.7(6) . .
C45 C44 C43 117.4(5) . .
C45 C44 C51 119.2(5) . .
C43 C44 C51 123.4(5) . .
C44 C45 C46 123.6(6) . .
C45 C46 C41 116.7(5) . .
C45 C46 C55 118.1(5) . .
C41 C46 C55 124.8(5) . .
C48 C47 C49 110.8(7) . .
C48 C47 C50 108.8(6) . .
C49 C47 C50 105.5(6) . .
C48 C47 C42 112.1(6) . .
C49 C47 C42 108.8(6) . .
C50 C47 C42 110.7(5) . .
C54 C51 C53 110.6(7) . .
C54 C51 C52 109.2(7) . .
C53 C51 C52 105.7(6) . .
C54 C51 C44 109.1(6) . .
C53 C51 C44 111.1(5) . .
C52 C51 C44 111.2(6) . .
C56 C55 C57 109.3(6) . .
C56 C55 C46 114.4(5) . .
C57 C55 C46 116.7(6) . .
C56 C55 C58 103.3(6) . .
C57 C55 C58 107.0(7) . .
C46 C55 C58 104.8(6) . .
N4 C59 C60 119.1(5) . .
N4 C59 C64 120.9(5) . .
C60 C59 C64 119.7(5) . .
C61 C60 C59 117.7(5) . .
C61 C60 C65 118.4(5) . .
C59 C60 C65 123.9(5) . .
C62 C61 C60 124.0(6) . .
C61 C62 C63 116.9(6) . .
C61 C62 C69 123.2(6) . .
C63 C62 C69 119.9(6) . .
C62 C63 C64 123.6(6) . .
C63 C64 C59 118.0(5) . .
C63 C64 C73 117.4(5) . .
C59 C64 C73 124.6(5) . .
C67 C65 C66 106.5(6) . .
C67 C65 C60 112.7(6) . .
C66 C65 C60 111.9(6) . .
C67 C65 C68 107.6(6) . .
C66 C65 C68 106.6(6) . .
C60 C65 C68 111.1(5) . .
C72 C69 C71 108.0(6) . .
C72 C69 C70 109.2(7) . .
C71 C69 C70 107.8(7) . .
C72 C69 C62 112.5(6) . .
C71 C69 C62 110.5(6) . .
C70 C69 C62 108.8(6) . .
C74 C73 C75 105.3(10) . .
C74 C73 C76 103.8(8) . .
C75 C73 C76 108.5(8) . .
C74 C73 C64 113.2(7) . .
C75 C73 C64 112.4(6) . .
C76 C73 C64 112.9(5) . .
O77 C77 C78 109.1(10) . .
C80 O77 C77 106.6(9) . .
C77 C78 C79 101.9(9) . .
C80 C79 C78 103.4(9) . .
O77 C80 C79 105.9(8) . .
O81 C81 C82 105.9(11) . .
C84 O81 C81 106.2(11) . .
C83 C82 C81 103.6(12) . .
C84 C83 C82 110.2(13) . .
C83 C84 O81 106.7(12) . .
O85 C85 C86 104.9(9) . .
C88 O85 C85 109.2(8) . .
C87 C86 C85 105.7(11) . .
C88 C87 C86 103.1(11) . .
O85 C88 C87 108.1(10) . .
O89 C89 C90 107.6(10) . .
C89 O89 C92 108.1(8) . .
C89 C90 C91 102.6(12) . .
C92 C91 C90 106.4(10) . .
O89 C92 C91 105.8(9) . .
O93 C93 C94 109.3(9) . .
C93 O93 C96 107.7(7) . .
C93 C94 C95 105.3(9) . .
C94 C95 C96 104.6(10) . .
O93 C96 C95 108.1(8) . .
C106 O104 C105 90.8(10) 7_556 .
O104 C105 C106 122.5(10) . .
O104 C105 C106 42.3(7) . 7_556
C106 C105 C106 90.4(8) . 7_556
O104 C106 C105 125.0(11) 7_556 .
O104 C106 C105 46.9(7) 7_556 7_556
C105 C106 C105 89.6(8) . 7_556
C115 O111 C112 104.0(19) . .
O111 C112 C113 116(2) . .
C112 C113 C114 86(2) . .
C115 C114 C113 110(2) . .
O111 C115 C114 105(2) . .
C122 O121 C125 117(2) . .
O121 C122 C123 104.4(19) . .
C124 C123 C122 98(2) . .
C123 C124 C125 101(2) . .
O121 C125 C124 100(2) . .
C99 O97 C98 109.9(19) 2 .
O97 C99 C98 112(2) 2 .
O97 C98 C99 110.4(17) . .

loop_
_geom_bond_atom_site_label_1
_geom_bond_atom_site_label_2
_geom_bond_distance
_geom_bond_site_symmetry_2
P1 C1 1.805(6) .
P1 C2 1.805(6) .
C1 N1 1.286(7) .
C1 P2 1.855(6) .
N1 C5 1.435(7) .
N2 C2 1.292(7) .
N2 C23 1.416(7) .
P2 C2 1.858(6) .
P2 P3 2.175(2) .
C3 N3 1.285(7) .
C3 P5 1.804(6) .
C3 P4 1.868(6) .
P3 P4 2.170(2) .
N3 C41 1.426(7) .
C4 N4 1.297(7) .
C4 P5 1.801(6) .
C4 P4 1.852(6) .
N4 C59 1.417(7) .
C5 C6 1.404(8) .
C5 C10 1.433(8) .
C6 C7 1.401(8) .
C6 C11 1.542(8) .
C7 C8 1.395(8) .
C8 C9 1.386(9) .
C8 C15 1.524(9) .
C9 C10 1.382(8) .
C10 C19 1.548(8) .
C11 C12 1.504(11) .
C11 C14 1.517(9) .
C11 C13 1.524(11) .
C15 C18 1.518(10) .
C15 C17 1.516(11) .
C15 C16 1.544(11) .
C19 C21 1.527(9) .
C19 C22 1.539(9) .
C19 C20 1.538(9) .
C23 C24 1.411(8) .
C23 C28 1.437(8) .
C24 C25 1.396(8) .
C24 C29 1.551(8) .
C25 C26 1.383(8) .
C26 C27 1.387(8) .
C26 C33 1.545(8) .
C27 C28 1.379(8) .
C28 C37 1.544(8) .
C29 C32 1.499(9) .
C29 C30 1.522(9) .
C29 C31 1.574(10) .
C33 C36 1.505(9) .
C33 C34 1.519(9) .
C33 C35 1.527(9) .
C37 C40 1.530(10) .
C37 C38 1.530(8) .
C37 C39 1.545(9) .
C41 C42 1.416(8) .
C41 C46 1.418(8) .
C42 C43 1.391(8) .
C42 C47 1.557(9) .
C43 C44 1.373(8) .
C44 C45 1.371(8) .
C44 C51 1.538(8) .
C45 C46 1.405(8) .
C46 C55 1.542(8) .
C47 C48 1.530(10) .
C47 C49 1.533(11) .
C47 C50 1.541(9) .
C51 C54 1.514(11) .
C51 C53 1.521(10) .
C51 C52 1.538(10) .
C55 C56 1.487(9) .
C55 C57 1.517(10) .
C55 C58 1.592(11) .
C59 C60 1.426(8) .
C59 C64 1.429(8) .
C60 C61 1.394(8) .
C60 C65 1.539(8) .
C61 C62 1.378(9) .
C62 C63 1.389(8) .
C62 C69 1.551(9) .
C63 C64 1.388(8) .
C64 C73 1.546(8) .
C65 C67 1.532(10) .
C65 C66 1.532(9) .
C65 C68 1.542(10) .
C69 C72 1.497(10) .
C69 C71 1.513(10) .
C69 C70 1.544(10) .
C73 C74 1.485(13) .
C73 C75 1.504(12) .
C73 C76 1.517(10) .
C77 O77 1.418(11) .
C77 C78 1.479(12) .
O77 C80 1.405(10) .
C78 C79 1.482(10) .
C79 C80 1.459(10) .
C81 O81 1.405(12) .
C81 C82 1.432(13) .
O81 C84 1.387(11) .
C82 C83 1.413(11) .
C83 C84 1.368(12) .
C85 O85 1.409(10) .
C85 C86 1.463(11) .
O85 C88 1.399(10) .
C86 C87 1.452(12) .
C87 C88 1.424(12) .
C89 O89 1.366(9) .
C89 C90 1.430(12) .
O89 C92 1.404(10) .
C90 C91 1.461(13) .
C91 C92 1.460(12) .
C93 O93 1.376(10) .
C93 C94 1.445(11) .
O93 C96 1.415(10) .
C94 C95 1.445(11) .
C95 C96 1.446(11) .
O104 C106 1.267(16) 7_556
O104 C105 1.376(12) .
C105 C106 1.451(11) .
C105 C106 1.884(17) 7_556
C106 O104 1.267(16) 7_556
C106 C105 1.884(17) 7_556
O111 C115 1.360(17) .
O111 C112 1.371(19) .
C112 C113 1.527(18) .
C113 C114 1.537(19) .
C114 C115 1.531(19) .
O121 C122 1.324(17) .
O121 C125 1.345(17) .
C122 C123 1.522(18) .
C123 C124 1.501(18) .
C124 C125 1.525(19) .
O97 C99 1.01(2) 2
O97 C98 1.322(13) .
C99 O97 1.01(2) 2
C99 C98 1.414(14) .

loop_
_geom_torsion_atom_site_label_1
_geom_torsion_atom_site_label_2
_geom_torsion_atom_site_label_3
_geom_torsion_atom_site_label_4
_geom_torsion
_geom_torsion_site_symmetry_1
_geom_torsion_site_symmetry_4
C2 P1 C1 N1 178.4(6) . .
C2 P1 C1 P2 -7.4(3) . .
P1 C1 N1 C5 -2.6(9) . .
P2 C1 N1 C5 -175.6(4) . .
N1 C1 P2 C2 -177.7(5) . .
P1 C1 P2 C2 7.2(2) . .
N1 C1 P2 P3 -68.5(5) . .
P1 C1 P2 P3 116.4(2) . .
C23 N2 C2 P1 1.5(8) . .
C23 N2 C2 P2 175.4(4) . .
C1 P1 C2 N2 -177.6(6) . .
C1 P1 C2 P2 7.4(3) . .
C1 P2 C2 N2 177.3(6) . .
P3 P2 C2 N2 69.6(5) . .
C1 P2 C2 P1 -7.2(2) . .
P3 P2 C2 P1 -115.0(2) . .
C1 P2 P3 P4 134.6(2) . .
C2 P2 P3 P4 -139.4(2) . .
P5 C3 N3 C41 2.7(8) . .
P4 C3 N3 C41 173.9(4) . .
N4 C4 P4 C3 -177.9(5) . .
P5 C4 P4 C3 6.2(2) . .
N4 C4 P4 P3 -68.8(5) . .
P5 C4 P4 P3 115.3(2) . .
N3 C3 P4 C4 -179.8(5) . .
P5 C3 P4 C4 -6.2(2) . .
N3 C3 P4 P3 71.9(5) . .
P5 C3 P4 P3 -114.4(2) . .
P2 P3 P4 C4 136.9(2) . .
P2 P3 P4 C3 -137.0(2) . .
P5 C4 N4 C59 -1.4(9) . .
P4 C4 N4 C59 -175.5(4) . .
C1 N1 C5 C6 91.4(6) . .
C1 N1 C5 C10 -93.4(6) . .
N4 C4 P5 C3 178.6(6) . .
P4 C4 P5 C3 -6.4(3) . .
N3 C3 P5 C4 179.2(6) . .
P4 C3 P5 C4 6.3(3) . .
C10 C5 C6 C7 4.0(8) . .
N1 C5 C6 C7 179.1(5) . .
C10 C5 C6 C11 -170.0(5) . .
N1 C5 C6 C11 5.2(8) . .
C5 C6 C7 C8 -0.5(9) . .
C11 C6 C7 C8 173.9(6) . .
C6 C7 C8 C9 -1.8(9) . .
C6 C7 C8 C15 178.9(6) . .
C7 C8 C9 C10 0.7(9) . .
C15 C8 C9 C10 180.0(6) . .
C8 C9 C10 C5 2.7(9) . .
C8 C9 C10 C19 -176.2(6) . .
C6 C5 C10 C9 -5.0(8) . .
N1 C5 C10 C9 179.8(5) . .
C6 C5 C10 C19 173.8(5) . .
N1 C5 C10 C19 -1.4(8) . .
C7 C6 C11 C12 -112.7(8) . .
C5 C6 C11 C12 61.4(9) . .
C7 C6 C11 C14 4.9(9) . .
C5 C6 C11 C14 178.9(7) . .
C7 C6 C11 C13 126.3(8) . .
C5 C6 C11 C13 -59.7(10) . .
C9 C8 C15 C18 -45.7(9) . .
C7 C8 C15 C18 133.6(7) . .
C9 C8 C15 C17 -168.5(7) . .
C7 C8 C15 C17 10.8(10) . .
C9 C8 C15 C16 73.6(8) . .
C7 C8 C15 C16 -107.1(7) . .
C9 C10 C19 C21 127.8(6) . .
C5 C10 C19 C21 -51.0(7) . .
C9 C10 C19 C22 -109.7(7) . .
C5 C10 C19 C22 71.5(7) . .
C9 C10 C19 C20 9.0(8) . .
C5 C10 C19 C20 -169.8(6) . .
C2 N2 C23 C24 -89.2(6) . .
C2 N2 C23 C28 91.7(6) . .
N2 C23 C24 C25 173.5(5) . .
C28 C23 C24 C25 -7.3(8) . .
N2 C23 C24 C29 -12.1(8) . .
C28 C23 C24 C29 167.1(5) . .
C23 C24 C25 C26 2.6(9) . .
C29 C24 C25 C26 -172.1(6) . .
C24 C25 C26 C27 1.8(9) . .
C24 C25 C26 C33 -177.5(5) . .
C25 C26 C27 C28 -1.3(9) . .
C33 C26 C27 C28 178.0(6) . .
C26 C27 C28 C23 -3.4(9) . .
C26 C27 C28 C37 175.3(5) . .
C24 C23 C28 C27 7.7(8) . .
N2 C23 C28 C27 -173.1(5) . .
C24 C23 C28 C37 -171.0(5) . .
N2 C23 C28 C37 8.2(8) . .
C25 C24 C29 C32 -2.3(9) . .
C23 C24 C29 C32 -176.8(6) . .
C25 C24 C29 C30 -127.8(7) . .
C23 C24 C29 C30 57.7(9) . .
C25 C24 C29 C31 111.5(6) . .
C23 C24 C29 C31 -62.9(7) . .
C25 C26 C33 C36 114.4(7) . .
C27 C26 C33 C36 -64.9(7) . .
C25 C26 C33 C34 -125.5(6) . .
C27 C26 C33 C34 55.2(8) . .
C25 C26 C33 C35 -5.9(8) . .
C27 C26 C33 C35 174.8(6) . .
C27 C28 C37 C40 -128.6(6) . .
C23 C28 C37 C40 50.2(7) . .
C27 C28 C37 C38 -11.5(8) . .
C23 C28 C37 C38 167.2(6) . .
C27 C28 C37 C39 108.8(7) . .
C23 C28 C37 C39 -72.4(8) . .
C3 N3 C41 C42 95.6(6) . .
C3 N3 C41 C46 -87.0(6) . .
C46 C41 C42 C43 7.3(9) . .
N3 C41 C42 C43 -175.2(5) . .
C46 C41 C42 C47 -169.2(6) . .
N3 C41 C42 C47 8.2(9) . .
C41 C42 C43 C44 -1.0(10) . .
C47 C42 C43 C44 175.7(6) . .
C42 C43 C44 C45 -4.2(10) . .
C42 C43 C44 C51 178.1(6) . .
C43 C44 C45 C46 3.2(9) . .
C51 C44 C45 C46 -179.0(6) . .
C44 C45 C46 C41 2.8(9) . .
C44 C45 C46 C55 -169.8(6) . .
C42 C41 C46 C45 -8.2(8) . .
N3 C41 C46 C45 174.4(5) . .
C42 C41 C46 C55 163.9(6) . .
N3 C41 C46 C55 -13.5(9) . .
C43 C42 C47 C48 117.2(7) . .
C41 C42 C47 C48 -66.3(9) . .
C43 C42 C47 C49 -119.9(7) . .
C41 C42 C47 C49 56.5(8) . .
C43 C42 C47 C50 -4.5(9) . .
C41 C42 C47 C50 172.0(6) . .
C45 C44 C51 C54 69.7(8) . .
C43 C44 C51 C54 -112.6(8) . .
C45 C44 C51 C53 -52.4(8) . .
C43 C44 C51 C53 125.2(7) . .
C45 C44 C51 C52 -169.8(6) . .
C43 C44 C51 C52 7.8(9) . .
C45 C46 C55 C56 -2.8(9) . .
C41 C46 C55 C56 -174.8(7) . .
C45 C46 C55 C57 -132.2(7) . .
C41 C46 C55 C57 55.8(10) . .
C45 C46 C55 C58 109.6(7) . .
C41 C46 C55 C58 -62.3(8) . .
C4 N4 C59 C60 -94.3(7) . .
C4 N4 C59 C64 92.0(7) . .
N4 C59 C60 C61 -175.9(5) . .
C64 C59 C60 C61 -2.1(8) . .
N4 C59 C60 C65 0.9(8) . .
C64 C59 C60 C65 174.7(5) . .
C59 C60 C61 C62 0.7(9) . .
C65 C60 C61 C62 -176.2(6) . .
C60 C61 C62 C63 0.6(9) . .
C60 C61 C62 C69 178.5(6) . .
C61 C62 C63 C64 -0.6(9) . .
C69 C62 C63 C64 -178.5(6) . .
C62 C63 C64 C59 -0.8(9) . .
C62 C63 C64 C73 177.9(6) . .
N4 C59 C64 C63 175.8(5) . .
C60 C59 C64 C63 2.1(8) . .
N4 C59 C64 C73 -2.8(8) . .
C60 C59 C64 C73 -176.5(5) . .
C61 C60 C65 C67 127.0(6) . .
C59 C60 C65 C67 -49.7(8) . .
C61 C60 C65 C66 7.0(9) . .
C59 C60 C65 C66 -169.7(6) . .
C61 C60 C65 C68 -112.1(7) . .
C59 C60 C65 C68 71.2(8) . .
C61 C62 C69 C72 -5.2(9) . .
C63 C62 C69 C72 172.6(6) . .
C61 C62 C69 C71 -126.0(7) . .
C63 C62 C69 C71 51.8(8) . .
C61 C62 C69 C70 115.9(8) . .
C63 C62 C69 C70 -66.3(8) . .
C63 C64 C73 C74 -133.0(9) . .
C59 C64 C73 C74 45.6(11) . .
C63 C64 C73 C75 107.8(9) . .
C59 C64 C73 C75 -73.6(10) . .
C63 C64 C73 C76 -15.5(9) . .
C59 C64 C73 C76 163.1(7) . .
C78 C77 O77 C80 -5.7(15) . .
O77 C77 C78 C79 -16.7(14) . .
C77 C78 C79 C80 31.7(12) . .
C77 O77 C80 C79 26.4(13) . .
C78 C79 C80 O77 -36.9(11) . .
C82 C81 O81 C84 -27.9(19) . .
O81 C81 C82 C83 21(2) . .
C81 C82 C83 C84 -7(2) . .
C82 C83 C84 O81 -10(2) . .
C81 O81 C84 C83 23(2) . .
C86 C85 O85 C88 -6.1(13) . .
O85 C85 C86 C87 22.6(16) . .
C85 C86 C87 C88 -30.0(18) . .
C85 O85 C88 C87 -13.1(15) . .
C86 C87 C88 O85 26.7(17) . .
C90 C89 O89 C92 29.4(16) . .
O89 C89 C90 C91 -31.0(19) . .
C89 C90 C91 C92 21(2) . .
C89 O89 C92 C91 -14.9(15) . .
C90 C91 C92 O89 -4.7(19) . .
C94 C93 O93 C96 4.0(16) . .
O93 C93 C94 C95 -16.6(17) . .
C93 C94 C95 C96 22.0(16) . .
C93 O93 C96 C95 10.3(15) . .
C94 C95 C96 O93 -20.3(15) . .
C106 O104 C105 C106 46.5(14) 7_556 .
O104 C105 C106 O104 -62.3(18) . 7_556
C106 C105 C106 O104 -33.1(11) 7_556 7_556
O104 C105 C106 C105 -29.2(10) . 7_556
C106 C105 C106 C105 0.000(2) 7_556 7_556
C115 O111 C112 C113 -35(3) . .
O111 C112 C113 C114 44(3) . .
C112 C113 C114 C115 -36(4) . .
C112 O111 C115 C114 6(3) . .
C113 C114 C115 O111 23(5) . .
C125 O121 C122 C123 -11(3) . .
O121 C122 C123 C124 33(3) . .
C122 C123 C124 C125 -42(3) . .
C122 O121 C125 C124 -17(3) . .
C123 C124 C125 O121 37(3) . .
C99 O97 C98 C99 -1(3) 2 .
O97 C99 C98 O97 -63(3) 2 .
